data_4078923
loop_
_publ_author_name
'Bhargava, Suresh K.'
'Priv\'er, Steven H.'
'Willis, Anthony C.'
'Bennett, Martin A.'

_publ_section_title
;
 Preparation, Structure, and Reactivity of Dipalladium(I) Complexes
 Containing the Carbanion 2-C6F4PPh2: Coexistence of Distinct,
 Noninterconverting Head-to-Head [Dipalladium(0/II)] and Head-to-Tail
 [Dipalladium(I)] Species
;
_journal_issue 15
_journal_name_full Organometallics
_journal_page_first 5561
_journal_paper_doi 10.1021/om300525p
_journal_volume 31
_journal_year 2012
_chemical_compound_source 'from RMITU'
_chemical_formula_moiety 'C54 H35 F8 P3 Pd'
_chemical_formula_sum 'C54 H35 F8 P3 Pd'
_chemical_formula_weight 1035.18
_space_group_IT_number 14
_symmetry_cell_setting monoclinic
_symmetry_space_group_name_Hall '-P 2yab'
_symmetry_space_group_name_H-M 'P 1 21/a 1'
_atom_sites_solution_hydrogens geom
_atom_sites_solution_primary direct
_audit_creation_date 10-09-22
_audit_creation_method CRYSTALS_ver_12.87
_audit_update_record
;
2010-09-22- Report on C54 H35 F8 P3 Pd 
             by   Anthony C. Willis
             for  Steven Priver and Martin Bennett

2010-09-22- passes checkcif tests with minor warnings  
;
_cell_angle_alpha 90
_cell_angle_beta 98.3916(5)
_cell_angle_gamma 90
_cell_formula_units_Z 4
_cell_length_a 11.37380(10)
_cell_length_b 32.8254(3)
_cell_length_c 12.03040(10)
_cell_measurement_reflns_used 83912
_cell_measurement_temperature 200
_cell_measurement_theta_max 27.5
_cell_measurement_theta_min 2.6
_cell_volume 4443.46(7)
_computing_cell_refinement 'DENZO/SCALEPACK (Otwinowski & Minor, 1997)'
_computing_data_collection 'COLLECT (Nonius, 2001).'
_computing_data_reduction 'DENZO/SCALEPACK (Otwinowski & Minor, 1997)'
_computing_molecular_graphics
; 
ORTEP-II (Johnson 1976) in teXsan (MSC, 1992-1997)
;
_computing_publication_material 'CRYSTALS (Betteridge et al., 2003)'
_computing_structure_refinement 'CRYSTALS (Betteridge et al., 2003)'
_computing_structure_solution 'SIR92 (Altomare et al., 1994)'
_diffrn_ambient_temperature 200
_diffrn_measured_fraction_theta_full 0.999
_diffrn_measured_fraction_theta_max 0.999
_diffrn_measurement_device 'Nonius KappaCCD'
_diffrn_measurement_device_type Area
_diffrn_measurement_method ' \f and \w scans with CCD '
_diffrn_radiation_monochromator graphite
_diffrn_radiation_type 'Mo K\a'
_diffrn_radiation_wavelength 0.71073
_diffrn_reflns_av_R_equivalents 0.054
_diffrn_reflns_limit_h_max 14
_diffrn_reflns_limit_h_min -14
_diffrn_reflns_limit_k_max 42
_diffrn_reflns_limit_k_min -42
_diffrn_reflns_limit_l_max 15
_diffrn_reflns_limit_l_min -15
_diffrn_reflns_number 78190
_diffrn_reflns_theta_full 27.483
_diffrn_reflns_theta_max 27.483
_diffrn_reflns_theta_min 2.596
_diffrn_standards_number 0
_exptl_absorpt_coefficient_mu 0.598
_exptl_absorpt_correction_T_max 0.977
_exptl_absorpt_correction_T_min 0.892
_exptl_absorpt_correction_type integration
_exptl_absorpt_process_details
;
via Gaussian method (Coppens, 1970) implemented in maXus (2000)
;
_exptl_crystal_colour colourless
_exptl_crystal_density_diffrn 1.547
_exptl_crystal_density_method 'not measured'
_exptl_crystal_description plate
_exptl_crystal_F_000 2088.001
_exptl_crystal_size_max 0.260
_exptl_crystal_size_mid 0.140
_exptl_crystal_size_min 0.050
_refine_diff_density_max 0.59
_refine_diff_density_min -0.55
_refine_ls_extinction_method None
_refine_ls_goodness_of_fit_ref 0.9697
_refine_ls_hydrogen_treatment constr
_refine_ls_matrix_type full
_refine_ls_number_parameters 760
_refine_ls_number_reflns 10183
_refine_ls_number_restraints 407
_refine_ls_R_factor_all 0.0469
_refine_ls_R_factor_gt 0.0314
_refine_ls_shift/su_max 0.0785744
_refine_ls_shift/su_mean 0.008
_refine_ls_structure_factor_coef Fsqd
_refine_ls_weighting_details
;
 Method= Modified Sheldrick 
 w=1/[\s^2^(F^2^) + ( 0.02P)^2^ + 3.85P] 
 ,where P=(max(Fo^2^,0) + 2Fc^2^)/3 
;
_refine_ls_weighting_scheme calc
_refine_ls_wR_factor_all 0.0685
_refine_ls_wR_factor_gt 0.0641
_refine_ls_wR_factor_ref 0.0685
_reflns_limit_h_max 14
_reflns_limit_h_min -14
_reflns_limit_k_max 42
_reflns_limit_k_min 0
_reflns_limit_l_max 15
_reflns_limit_l_min 0
_reflns_number_gt 8133
_reflns_number_total 10183
_reflns_threshold_expression I>2.0\s(I)
_oxford_diffrn_Wilson_B_factor 2.18
_oxford_diffrn_Wilson_scale 34.68
_oxford_refine_ls_r_factor_ref 0.0469
_oxford_refine_ls_scale 0.18302(5)
_oxford_reflns_number_all 10183
_oxford_reflns_threshold_expression_ref I>-10.0\s(I)
_cod_data_source_file om300525p_si_001.cif
_cod_data_source_block complex15
_cod_depositor_comments
;
The following automatic conversions were performed:

'_symmetry_cell_setting' value 'Monoclinic' changed to 'monoclinic'
according to /home/saulius/struct/CIF-dictionaries/cif_core.dic
dictionary named 'cif_core.dic' version 2.4.2 from 2011-04-26.

Automatic conversion script
Id: cif_fix_values 1891 2012-01-12 08:04:46Z andrius 
;
_cod_original_sg_symbol_H-M 'P 1 21/a 1 '
_cod_database_code 4078923

loop_
_symmetry_equiv_pos_as_xyz
x,y,z
-x,-y,-z
-x+1/2,y+1/2,-z
x+1/2,-y+1/2,z

loop_
_atom_site_label
_atom_site_type_symbol
_atom_site_fract_x
_atom_site_fract_y
_atom_site_fract_z
_atom_site_U_iso_or_equiv
_atom_site_occupancy
_atom_site_adp_type
_atom_site_refinement_flags_posn
_atom_site_refinement_flags_adp
_atom_site_refinement_flags_occupancy
Pd1 Pd 0.643923(13) 0.605389(5) 0.756383(12) 0.0247 1.0000 Uani . . .
P1 P 0.73448(5) 0.562163(16) 0.63814(4) 0.0268 1.0000 Uani D . .
P2 P 0.8017(6) 0.6373(2) 0.9893(6) 0.0364 0.637(4) Uani D U P
P3 P 0.61829(5) 0.667170(16) 0.65906(4) 0.0265 1.0000 Uani . . .
P102 P 0.7992(10) 0.6417(4) 0.9735(10) 0.0345 0.363(4) Uani D U P
F3 F 0.59483(15) 0.54500(5) 1.00163(11) 0.0579 1.0000 Uani . . .
F4 F 0.66255(19) 0.46754(5) 1.03309(13) 0.0808 1.0000 Uani . . .
F5 F 0.7565(2) 0.42546(5) 0.87448(16) 0.0877 1.0000 Uani . . .
F6 F 0.79507(14) 0.46254(4) 0.68254(13) 0.0586 1.0000 Uani . . .
F33 F 0.37435(11) 0.61344(5) 0.79256(11) 0.0466 1.0000 Uani . . .
F34 F 0.27404(11) 0.63389(4) 0.97352(12) 0.0466 1.0000 Uani . . .
F35 F 0.41243(13) 0.65195(4) 1.17127(11) 0.0485 1.0000 Uani . . .
F36 F 0.64810(13) 0.65773(4) 1.18228(10) 0.0466 1.0000 Uani . . .
C1 C 0.71397(19) 0.52446(7) 0.74269(18) 0.0331 1.0000 Uani . . .
C2 C 0.66200(19) 0.54716(7) 0.82248(17) 0.0324 1.0000 Uani . . .
C3 C 0.6436(2) 0.52680(8) 0.91871(18) 0.0425 1.0000 Uani . . .
C4 C 0.6771(3) 0.48635(8) 0.9366(2) 0.0557 1.0000 Uani . . .
C5 C 0.7259(3) 0.46496(8) 0.8571(2) 0.0579 1.0000 Uani . . .
C6 C 0.7452(2) 0.48401(7) 0.7594(2) 0.0446 1.0000 Uani . . .
C11 C 0.8959(6) 0.56302(17) 0.6466(5) 0.0264 0.676(5) Uani D U P
C12 C 0.9588(6) 0.58343(14) 0.7374(5) 0.0391 0.676(5) Uani D U P
C13 C 1.0810(7) 0.58476(16) 0.7473(6) 0.0568 0.676(5) Uani D U P
C14 C 1.1413(4) 0.56670(14) 0.6682(4) 0.0504 0.676(5) Uani D U P
C15 C 1.0776(3) 0.54685(14) 0.5797(3) 0.0563 0.676(5) Uani D U P
C16 C 0.9546(3) 0.54471(13) 0.5685(3) 0.0443 0.676(5) Uani D U P
C21 C 0.67108(17) 0.54498(6) 0.49887(17) 0.0302 1.0000 Uani D U .
C22 C 0.6264(5) 0.57579(18) 0.4210(4) 0.0399 0.585(7) Uani D U P
C23 C 0.5764(5) 0.56497(16) 0.3123(4) 0.0466 0.585(7) Uani D U P
C24 C 0.5662(7) 0.5250(3) 0.2810(9) 0.0473 0.585(7) Uani D U P
C25 C 0.6074(7) 0.4953(3) 0.3582(9) 0.0461 0.585(7) Uani D U P
C26 C 0.6560(6) 0.5050(3) 0.4677(9) 0.0318 0.585(7) Uani D U P
C31 C 0.63997(19) 0.63853(7) 0.98925(17) 0.0312 1.0000 Uani D . .
C32 C 0.56852(18) 0.62625(6) 0.88915(16) 0.0286 1.0000 Uani . . .
C33 C 0.44741(19) 0.62464(7) 0.88805(18) 0.0330 1.0000 Uani . . .
C34 C 0.39343(19) 0.63419(7) 0.97950(19) 0.0341 1.0000 Uani . . .
C35 C 0.4631(2) 0.64456(7) 1.07854(18) 0.0359 1.0000 Uani . . .
C36 C 0.5844(2) 0.64693(7) 1.08210(17) 0.0351 1.0000 Uani . . .
C41 C 0.85756(19) 0.68377(7) 1.06547(18) 0.0353 1.0000 Uani D . .
C42 C 0.7931(2) 0.71973(7) 1.06278(19) 0.0392 1.0000 Uani . . .
C43 C 0.8426(2) 0.75438(8) 1.1169(2) 0.0469 1.0000 Uani . . .
C44 C 0.9574(2) 0.75356(8) 1.1733(2) 0.0514 1.0000 Uani . . .
C45 C 1.0226(2) 0.71829(9) 1.1744(2) 0.0545 1.0000 Uani . . .
C46 C 0.9739(2) 0.68358(8) 1.1208(2) 0.0479 1.0000 Uani . . .
C51 C 0.8634(6) 0.5968(2) 1.0872(6) 0.0418 0.637(4) Uani D U P
C52 C 0.8924(4) 0.55909(14) 1.0467(4) 0.0532 0.637(4) Uani D U P
C53 C 0.9314(6) 0.5274(3) 1.1192(7) 0.0697 0.637(4) Uani D U P
C54 C 0.9431(5) 0.53312(17) 1.2338(6) 0.0823 0.637(4) Uani D U P
C55 C 0.9184(5) 0.57067(15) 1.2755(4) 0.0821 0.637(4) Uani D U P
C56 C 0.8780(4) 0.60222(13) 1.2035(4) 0.0623 0.637(4) Uani D U P
C61 C 0.47914(18) 0.66626(7) 0.56175(17) 0.0312 1.0000 Uani . . .
C62 C 0.4298(3) 0.62934(8) 0.5285(3) 0.0614 1.0000 Uani . . .
C63 C 0.3268(3) 0.62688(10) 0.4514(3) 0.0808 1.0000 Uani . . .
C64 C 0.2713(2) 0.66141(9) 0.4079(2) 0.0599 1.0000 Uani . . .
C65 C 0.3181(3) 0.69826(9) 0.4411(3) 0.0665 1.0000 Uani . . .
C66 C 0.4216(2) 0.70111(8) 0.5178(2) 0.0529 1.0000 Uani . . .
C71 C 0.73468(19) 0.67591(6) 0.57201(17) 0.0294 1.0000 Uani . . .
C72 C 0.8519(2) 0.67188(8) 0.6238(2) 0.0416 1.0000 Uani . . .
C73 C 0.9452(2) 0.67760(8) 0.5636(2) 0.0499 1.0000 Uani . . .
C74 C 0.9230(2) 0.68686(8) 0.4506(2) 0.0504 1.0000 Uani . . .
C75 C 0.8075(2) 0.69094(8) 0.3983(2) 0.0470 1.0000 Uani . . .
C76 C 0.7128(2) 0.68551(7) 0.45827(18) 0.0372 1.0000 Uani . . .
C81 C 0.61199(19) 0.71554(7) 0.73388(17) 0.0306 1.0000 Uani . . .
C82 C 0.5216(2) 0.72166(7) 0.79870(19) 0.0367 1.0000 Uani . . .
C83 C 0.5127(2) 0.75769(8) 0.8564(2) 0.0428 1.0000 Uani . . .
C84 C 0.5945(2) 0.78817(8) 0.8513(2) 0.0472 1.0000 Uani . . .
C85 C 0.6848(2) 0.78275(8) 0.7874(3) 0.0533 1.0000 Uani . . .
C86 C 0.6938(2) 0.74675(7) 0.7291(2) 0.0421 1.0000 Uani . . .
C111 C 0.8897(12) 0.5706(3) 0.6177(10) 0.0257 0.324(5) Uani D U P
C112 C 0.9724(13) 0.57987(9) 0.7108(11) 0.0413 0.324(5) Uani D U P
C113 C 1.0928(14) 0.58695(9) 0.7107(11) 0.0447 0.324(5) Uani D U P
C114 C 1.1310(7) 0.5840(2) 0.6083(9) 0.0542 0.324(5) Uani D U P
C115 C 1.0550(6) 0.5748(2) 0.5115(7) 0.0531 0.324(5) Uani D U P
C116 C 0.9330(6) 0.5681(2) 0.5165(7) 0.0396 0.324(5) Uani D U P
C122 C 0.6823(6) 0.5697(2) 0.4085(6) 0.0396 0.415(7) Uani D U P
C123 C 0.6437(6) 0.5566(2) 0.2996(5) 0.0436 0.415(7) Uani D U P
C124 C 0.5998(7) 0.5176(4) 0.2820(14) 0.0368 0.415(7) Uani D U P
C125 C 0.5869(8) 0.4916(5) 0.3704(12) 0.0321 0.415(7) Uani D U P
C126 C 0.6260(7) 0.5056(4) 0.4794(12) 0.0233 0.415(7) Uani D U P
C151 C 0.8509(10) 0.5993(4) 1.0594(9) 0.0383 0.363(4) Uani D U P
C152 C 0.9479(6) 0.5799(2) 1.0249(6) 0.0482 0.363(4) Uani D U P
C153 C 0.9939(7) 0.5442(2) 1.0744(7) 0.0601 0.363(4) Uani D U P
C154 C 0.9421(9) 0.5267(4) 1.1610(8) 0.0483 0.363(4) Uani D U P
C155 C 0.8466(6) 0.5453(2) 1.1965(6) 0.0565 0.363(4) Uani D U P
C156 C 0.8025(6) 0.58156(19) 1.1453(6) 0.0454 0.363(4) Uani D U P
H121 H 0.9184 0.5962 0.7918 0.0469 0.676 Uiso R . .
H131 H 1.1248 0.5984 0.8097 0.0681 0.676 Uiso R . .
H141 H 1.2255 0.5681 0.6755 0.0605 0.676 Uiso R . .
H151 H 1.1179 0.5343 0.5249 0.0676 0.676 Uiso R . .
H161 H 0.9112 0.5306 0.5069 0.0531 0.676 Uiso R . .
H221 H 0.6307 0.6036 0.4429 0.0479 0.585 Uiso R . .
H231 H 0.5490 0.5856 0.2595 0.0559 0.585 Uiso R . .
H241 H 0.5314 0.5177 0.2071 0.0568 0.585 Uiso R . .
H251 H 0.6024 0.4675 0.3359 0.0553 0.585 Uiso R . .
H261 H 0.6787 0.4840 0.5208 0.0381 0.585 Uiso R . .
H421 H 0.7143 0.7207 1.0235 0.0470 1.0000 Uiso R . .
H431 H 0.7973 0.7788 1.1152 0.0563 1.0000 Uiso R . .
H441 H 0.9909 0.7772 1.2111 0.0617 1.0000 Uiso R . .
H451 H 1.1019 0.7177 1.2123 0.0654 1.0000 Uiso R . .
H461 H 1.0203 0.6595 1.1217 0.0575 1.0000 Uiso R . .
H521 H 0.8855 0.5549 0.9678 0.0639 0.637 Uiso R . .
H531 H 0.9500 0.5017 1.0898 0.0837 0.637 Uiso R . .
H541 H 0.9680 0.5113 1.2836 0.0987 0.637 Uiso R . .
H551 H 0.9292 0.5750 1.3544 0.0986 0.637 Uiso R . .
H561 H 0.8600 0.6278 1.2336 0.0748 0.637 Uiso R . .
H621 H 0.4667 0.6050 0.5589 0.0737 1.0000 Uiso R . .
H631 H 0.2947 0.6010 0.4286 0.0970 1.0000 Uiso R . .
H641 H 0.2007 0.6597 0.3551 0.0719 1.0000 Uiso R . .
H651 H 0.2796 0.7224 0.4114 0.0798 1.0000 Uiso R . .
H661 H 0.4530 0.7271 0.5403 0.0635 1.0000 Uiso R . .
H721 H 0.8678 0.6651 0.7013 0.0499 1.0000 Uiso R . .
H731 H 1.0248 0.6752 0.6002 0.0599 1.0000 Uiso R . .
H741 H 0.9871 0.6904 0.4090 0.0604 1.0000 Uiso R . .
H751 H 0.7923 0.6975 0.3206 0.0565 1.0000 Uiso R . .
H761 H 0.6334 0.6883 0.4216 0.0446 1.0000 Uiso R . .
H821 H 0.4649 0.7007 0.8033 0.0441 1.0000 Uiso R . .
H831 H 0.4500 0.7614 0.8997 0.0514 1.0000 Uiso R . .
H841 H 0.5890 0.8128 0.8915 0.0567 1.0000 Uiso R . .
H851 H 0.7412 0.8039 0.7833 0.0639 1.0000 Uiso R . .
H861 H 0.7564 0.7434 0.6856 0.0505 1.0000 Uiso R . .
H1121 H 0.9440 0.5815 0.7812 0.0496 0.324 Uiso R . .
H1131 H 1.1452 0.5934 0.7773 0.0537 0.324 Uiso R . .
H1141 H 1.2127 0.5884 0.6037 0.0650 0.324 Uiso R . .
H1151 H 1.0844 0.5730 0.4417 0.0637 0.324 Uiso R . .
H1161 H 0.8806 0.5619 0.4498 0.0475 0.324 Uiso R . .
H1221 H 0.7168 0.5960 0.4209 0.0475 0.415 Uiso R . .
H1231 H 0.6475 0.5744 0.2378 0.0523 0.415 Uiso R . .
H1241 H 0.5777 0.5082 0.2072 0.0442 0.415 Uiso R . .
H1251 H 0.5528 0.4653 0.3574 0.0385 0.415 Uiso R . .
H1261 H 0.6218 0.4880 0.5414 0.0279 0.415 Uiso R . .
H1521 H 0.9835 0.5914 0.9656 0.0579 0.363 Uiso R . .
H1531 H 1.0607 0.5317 1.0495 0.0721 0.363 Uiso R . .
H1541 H 0.9728 0.5020 1.1951 0.0580 0.363 Uiso R . .
H1551 H 0.8104 0.5336 1.2554 0.0679 0.363 Uiso R . .
H1561 H 0.7367 0.5944 1.1711 0.0545 0.363 Uiso R . .

loop_
_atom_site_aniso_label
_atom_site_aniso_U_11
_atom_site_aniso_U_22
_atom_site_aniso_U_33
_atom_site_aniso_U_23
_atom_site_aniso_U_13
_atom_site_aniso_U_12
Pd1 0.02496(8) 0.02878(8) 0.01980(7) 0.00139(6) 0.00125(5) -0.00230(7)
P1 0.0249(3) 0.0287(3) 0.0263(3) -0.0011(2) 0.0018(2) -0.0001(2)
P2 0.0331(10) 0.057(2) 0.0186(16) -0.0043(14) 0.0032(9) 0.0004(11)
P3 0.0258(3) 0.0298(3) 0.0234(3) 0.0016(2) 0.0018(2) -0.0026(2)
P102 0.039(2) 0.046(2) 0.018(3) 0.0025(18) 0.0008(15) -0.0108(16)
F3 0.0906(12) 0.0561(9) 0.0289(7) 0.0045(7) 0.0151(7) -0.0206(8)
F4 0.1376(17) 0.0572(11) 0.0427(9) 0.0245(8) -0.0031(10) -0.0277(11)
F5 0.1487(19) 0.0325(9) 0.0733(12) 0.0199(8) -0.0121(12) 0.0060(10)
F6 0.0704(10) 0.0398(8) 0.0622(10) 0.0000(7) -0.0017(8) 0.0215(7)
F33 0.0322(7) 0.0691(10) 0.0366(7) -0.0028(7) -0.0011(6) -0.0100(6)
F34 0.0339(7) 0.0528(9) 0.0558(9) 0.0078(7) 0.0157(6) 0.0009(6)
F35 0.0635(9) 0.0477(8) 0.0407(8) -0.0046(6) 0.0293(7) -0.0061(7)
F36 0.0571(9) 0.0592(9) 0.0237(6) -0.0089(6) 0.0064(6) -0.0124(7)
C1 0.0334(11) 0.0322(11) 0.0305(11) 0.0040(9) -0.0063(9) -0.0003(9)
C2 0.0325(11) 0.0339(12) 0.0281(11) 0.0032(9) -0.0049(9) -0.0075(9)
C3 0.0558(15) 0.0442(14) 0.0252(11) 0.0041(10) -0.0020(10) -0.0161(12)
C4 0.085(2) 0.0424(15) 0.0337(13) 0.0167(12) -0.0124(13) -0.0203(14)
C5 0.083(2) 0.0328(14) 0.0500(16) 0.0145(12) -0.0174(15) -0.0040(13)
C6 0.0523(15) 0.0357(13) 0.0413(14) 0.0018(11) -0.0081(11) 0.0016(11)
C11 0.025(2) 0.026(2) 0.027(3) 0.0021(18) 0.001(2) 0.0012(17)
C12 0.024(2) 0.060(3) 0.033(3) -0.0206(18) 0.003(2) 0.0008(18)
C13 0.029(3) 0.079(4) 0.062(4) -0.028(3) 0.003(3) -0.005(2)
C14 0.029(2) 0.060(3) 0.062(3) -0.011(2) 0.007(2) -0.004(2)
C15 0.034(2) 0.084(3) 0.052(2) -0.021(2) 0.0097(17) 0.007(2)
C16 0.0307(18) 0.061(3) 0.040(2) -0.0168(19) 0.0011(15) 0.0018(18)
C21 0.0274(10) 0.0358(12) 0.0271(10) -0.0024(9) 0.0030(8) -0.0056(9)
C22 0.047(3) 0.037(3) 0.034(2) -0.0021(19) 0.002(2) -0.007(3)
C23 0.058(3) 0.047(3) 0.032(2) 0.0056(19) -0.002(2) -0.005(3)
C24 0.057(5) 0.056(4) 0.025(3) -0.003(3) -0.007(4) -0.005(3)
C25 0.061(5) 0.040(4) 0.039(4) -0.018(3) 0.011(3) -0.014(3)
C26 0.032(4) 0.035(3) 0.031(3) -0.005(2) 0.013(3) 0.007(3)
C31 0.0367(12) 0.0334(12) 0.0233(10) 0.0007(9) 0.0040(9) -0.0032(9)
C32 0.0335(11) 0.0300(11) 0.0226(10) 0.0028(8) 0.0056(8) -0.0035(9)
C33 0.0352(12) 0.0353(12) 0.0276(11) 0.0024(9) 0.0012(9) -0.0058(9)
C34 0.0329(11) 0.0289(11) 0.0423(13) 0.0080(10) 0.0122(10) -0.0015(9)
C35 0.0480(13) 0.0321(12) 0.0315(11) 0.0015(9) 0.0185(10) -0.0034(10)
C36 0.0473(13) 0.0343(12) 0.0235(10) -0.0024(9) 0.0053(9) -0.0061(10)
C41 0.0336(12) 0.0421(13) 0.0288(11) 0.0067(10) 0.0001(9) -0.0046(10)
C42 0.0308(12) 0.0478(14) 0.0385(12) 0.0079(11) 0.0033(10) -0.0030(10)
C43 0.0453(14) 0.0398(14) 0.0559(16) 0.0069(12) 0.0083(12) -0.0044(11)
C44 0.0502(16) 0.0442(15) 0.0577(17) 0.0037(12) 0.0007(13) -0.0176(12)
C45 0.0383(14) 0.0584(18) 0.0611(17) 0.0021(14) -0.0121(12) -0.0092(13)
C46 0.0385(13) 0.0499(15) 0.0508(15) 0.0032(12) -0.0093(11) 0.0023(11)
C51 0.044(3) 0.035(3) 0.042(4) -0.004(2) -0.009(3) 0.014(2)
C52 0.046(3) 0.050(3) 0.057(3) -0.018(2) -0.015(2) 0.016(2)
C53 0.072(4) 0.045(4) 0.080(6) -0.010(4) -0.029(4) 0.023(3)
C54 0.100(4) 0.053(3) 0.080(4) 0.007(3) -0.035(4) 0.024(3)
C55 0.125(5) 0.056(3) 0.054(3) 0.007(2) -0.026(3) 0.025(3)
C56 0.092(4) 0.047(3) 0.041(2) -0.001(2) -0.014(2) 0.023(2)
C61 0.0285(11) 0.0351(12) 0.0288(11) 0.0043(9) 0.0000(8) -0.0034(9)
C62 0.0584(17) 0.0358(14) 0.077(2) 0.0144(13) -0.0322(15) -0.0113(12)
C63 0.071(2) 0.0529(18) 0.100(3) 0.0143(17) -0.0506(19) -0.0242(16)
C64 0.0441(15) 0.0677(19) 0.0592(18) 0.0046(15) -0.0221(13) -0.0014(14)
C65 0.0610(18) 0.0542(18) 0.073(2) -0.0024(15) -0.0275(16) 0.0192(15)
C66 0.0515(16) 0.0402(14) 0.0588(17) -0.0063(12) -0.0200(13) 0.0067(12)
C71 0.0347(11) 0.0261(11) 0.0283(10) -0.0014(8) 0.0073(9) -0.0049(9)
C72 0.0346(12) 0.0534(15) 0.0371(13) 0.0063(11) 0.0065(10) -0.0043(11)
C73 0.0359(13) 0.0600(17) 0.0561(16) 0.0045(13) 0.0140(12) -0.0034(12)
C74 0.0526(16) 0.0542(16) 0.0501(15) -0.0045(13) 0.0272(13) -0.0108(13)
C75 0.0643(17) 0.0497(15) 0.0302(12) -0.0024(11) 0.0173(12) -0.0170(13)
C76 0.0443(13) 0.0374(12) 0.0296(11) 0.0001(10) 0.0046(9) -0.0100(10)
C81 0.0312(11) 0.0332(11) 0.0261(10) 0.0003(9) -0.0001(8) -0.0012(9)
C82 0.0362(12) 0.0371(13) 0.0383(12) 0.0033(10) 0.0102(10) 0.0003(10)
C83 0.0442(14) 0.0465(14) 0.0390(13) -0.0039(11) 0.0105(11) 0.0083(11)
C84 0.0471(15) 0.0425(14) 0.0493(15) -0.0157(12) -0.0026(12) 0.0053(12)
C85 0.0407(14) 0.0437(15) 0.0751(19) -0.0166(14) 0.0073(13) -0.0109(12)
C86 0.0329(12) 0.0404(14) 0.0540(15) -0.0091(11) 0.0098(11) -0.0069(10)
C111 0.025(4) 0.022(5) 0.028(6) -0.003(4) -0.005(4) 0.004(3)
C112 0.044(6) 0.055(6) 0.030(6) -0.009(4) 0.021(4) 0.010(4)
C113 0.020(5) 0.063(6) 0.050(7) 0.001(5) 0.003(5) -0.012(4)
C114 0.027(4) 0.057(6) 0.081(6) -0.006(5) 0.015(4) -0.001(4)
C115 0.038(4) 0.065(5) 0.059(5) -0.014(4) 0.020(4) 0.000(4)
C116 0.030(4) 0.051(5) 0.039(4) -0.015(4) 0.010(3) -0.008(3)
C122 0.054(5) 0.035(4) 0.029(3) 0.003(3) 0.001(3) -0.014(3)
C123 0.052(4) 0.047(4) 0.030(3) 0.010(3) 0.000(3) -0.010(3)
C124 0.030(4) 0.046(5) 0.030(4) -0.002(4) -0.010(4) -0.001(3)
C125 0.023(3) 0.044(5) 0.031(4) 0.004(3) 0.010(3) -0.009(3)
C126 0.011(3) 0.037(4) 0.025(4) -0.004(3) 0.012(3) -0.001(3)
C151 0.030(4) 0.047(6) 0.034(5) -0.013(4) -0.006(4) 0.003(4)
C152 0.042(4) 0.058(5) 0.042(4) -0.004(4) -0.003(3) 0.021(4)
C153 0.054(5) 0.057(5) 0.064(5) -0.014(4) -0.006(4) 0.026(4)
C154 0.056(6) 0.040(5) 0.045(6) 0.007(6) -0.006(5) 0.017(4)
C155 0.058(5) 0.049(4) 0.062(5) 0.018(4) 0.006(4) 0.006(4)
C156 0.044(4) 0.042(4) 0.048(4) 0.005(3) 0.002(3) 0.019(3)

loop_
_atom_type_symbol
_atom_type_scat_dispersion_real
_atom_type_scat_dispersion_imag
_atom_type_scat_Cromer_Mann_a1
_atom_type_scat_Cromer_Mann_b1
_atom_type_scat_Cromer_Mann_a2
_atom_type_scat_Cromer_Mann_b2
_atom_type_scat_Cromer_Mann_a3
_atom_type_scat_Cromer_Mann_b3
_atom_type_scat_Cromer_Mann_a4
_atom_type_scat_Cromer_Mann_b4
_atom_type_scat_Cromer_Mann_c
_atom_type_scat_source
C 0.0033 0.0016 2.3100 20.8439 1.0200 10.2075 1.5886 0.5687 0.8650 51.6512 0.2156 'International Tables Vol C 4.2.6.8 and 6.1.1.4'
H 0.0000 0.0000 0.4930 10.5109 0.3229 26.1257 0.1402 3.1424 0.0408 57.7998 0.0030 'International Tables Vol C 4.2.6.8 and 6.1.1.4'
F 0.0171 0.0103 3.5392 10.2825 2.6412 4.2944 1.5170 0.2615 1.0243 26.1476 0.2776 'International Tables Vol C 4.2.6.8 and 6.1.1.4'
P 0.1023 0.0942 6.4345 1.9067 4.1791 27.1570 1.7800 0.5260 1.4908 68.1645 1.1149 'International Tables Vol C 4.2.6.8 and 6.1.1.4'
Pd -0.9988 1.0072 19.3319 0.6987 15.5017 7.9893 5.2954 25.2052 0.6058 76.8986 5.2659 'International Tables Vol C 4.2.6.8 and 6.1.1.4'

loop_
_exptl_crystal_face_index_h
_exptl_crystal_face_index_k
_exptl_crystal_face_index_l
_exptl_crystal_face_perp_dist
-1 0 0 0.140
0 1 0 0.050
0 -1 0 0.090
0 0 1 0.020
0 0 -1 0.030
1 -2 0 0.104
1 3 0 0.092
-1 -3 0 0.120
-1 2 0 0.118
0 -1 -1 0.035
0 1 1 0.015

loop_
_geom_angle_atom_site_label_1
_geom_angle_atom_site_label_2
_geom_angle_atom_site_label_3
_geom_angle
_geom_angle_publ_flag
P1 Pd1 P3 104.722(19) yes
P1 Pd1 C2 69.34(6) yes
P3 Pd1 C2 172.63(6) yes
P1 Pd1 C32 161.55(6) yes
P3 Pd1 C32 93.72(6) yes
C2 Pd1 C32 92.22(8) yes
Pd1 P1 C1 83.08(7) yes
Pd1 P1 C11 118.91(19) yes
C1 P1 C11 101.73(17) yes
Pd1 P1 C21 126.60(7) yes
C1 P1 C21 110.87(10) yes
C11 P1 C21 108.5(2) yes
Pd1 P1 C111 120.3(4) yes
C1 P1 C111 114.9(3) yes
C21 P1 C111 100.6(4) yes
C31 P2 C41 104.7(3) yes
C31 P2 C51 107.6(4) yes
C41 P2 C51 101.9(4) yes
Pd1 P3 C61 109.86(7) yes
Pd1 P3 C71 112.05(7) yes
C61 P3 C71 105.54(10) yes
Pd1 P3 C81 121.11(7) yes
C61 P3 C81 103.70(10) yes
C71 P3 C81 103.25(9) yes
C31 P102 C41 104.7(6) yes
C31 P102 C151 98.2(7) yes
C41 P102 C151 100.3(7) yes
P1 C1 C2 102.81(15) yes
P1 C1 C6 134.78(19) yes
C2 C1 C6 122.2(2) yes
C1 C2 Pd1 104.73(14) yes
C1 C2 C3 116.4(2) yes
Pd1 C2 C3 138.75(19) yes
F3 C3 C2 122.3(2) yes
F3 C3 C4 116.2(2) yes
C2 C3 C4 121.4(2) yes
C3 C4 F4 120.4(3) yes
C3 C4 C5 120.8(2) yes
F4 C4 C5 118.7(2) yes
F5 C5 C4 120.4(2) yes
F5 C5 C6 119.9(3) yes
C4 C5 C6 119.7(2) yes
F6 C6 C1 121.7(2) yes
F6 C6 C5 118.8(2) yes
C1 C6 C5 119.4(2) yes
P1 C11 C12 116.8(5) yes
P1 C11 C16 122.9(4) yes
C12 C11 C16 120.3(6) yes
C11 C12 C13 118.7(6) yes
C11 C12 H121 120.6 no
C13 C12 H121 120.6 no
C12 C13 C14 121.5(6) yes
C12 C13 H131 119.3 no
C14 C13 H131 119.3 no
C13 C14 C15 118.7(5) yes
C13 C14 H141 120.6 no
C15 C14 H141 120.6 no
C113 C14 H141 121.4 no
C114 C14 H141 93.1 no
C14 C15 C16 120.9(4) yes
C14 C15 H151 119.5 no
C16 C15 H151 119.5 no
C15 C16 C11 119.8(4) yes
C15 C16 H161 120.1 no
C11 C16 H161 120.1 no
P1 C21 C22 116.3(3) yes
P1 C21 C26 124.6(5) yes
C22 C21 C26 118.9(5) yes
P1 C21 C122 118.4(3) yes
P1 C21 C126 121.9(6) yes
C122 C21 C126 119.1(7) yes
C21 C22 C23 119.7(5) yes
C21 C22 H221 120.2 no
C23 C22 H221 120.2 no
C22 C23 C24 120.7(6) yes
C22 C23 H231 119.7 no
C24 C23 H231 119.7 no
C23 C24 C25 119.1(10) yes
C23 C24 H241 120.5 no
C25 C24 H241 120.5 no
C24 C25 C26 121.7(10) yes
C24 C25 H251 119.2 no
C26 C25 H251 119.2 no
C25 C26 C21 119.8(9) yes
C25 C26 H261 120.1 no
C21 C26 H261 120.1 no
P2 C31 C32 116.5(3) yes
P102 C31 C32 112.3(4) yes
P2 C31 C36 125.2(3) yes
P102 C31 C36 129.6(4) yes
C32 C31 C36 118.07(19) yes
C31 C32 Pd1 120.62(15) yes
C31 C32 C33 118.06(19) yes
Pd1 C32 C33 120.95(15) yes
F33 C33 C32 120.22(19) yes
F33 C33 C34 116.57(19) yes
C32 C33 C34 123.2(2) yes
F34 C34 C33 121.3(2) yes
F34 C34 C35 119.8(2) yes
C33 C34 C35 118.9(2) yes
F35 C35 C34 120.0(2) yes
F35 C35 C36 120.7(2) yes
C34 C35 C36 119.30(19) yes
F36 C36 C31 121.2(2) yes
F36 C36 C35 116.38(19) yes
C31 C36 C35 122.4(2) yes
P2 C41 C42 123.3(3) yes
P102 C41 C42 118.9(4) yes
P2 C41 C46 117.9(3) yes
P102 C41 C46 121.4(4) yes
C42 C41 C46 118.5(2) yes
C41 C42 C43 120.6(2) yes
C41 C42 H421 119.7 no
C43 C42 H421 119.7 no
C42 C43 C44 120.3(2) yes
C42 C43 H431 119.9 no
C44 C43 H431 119.9 no
C43 C44 C45 119.5(2) yes
C43 C44 H441 120.3 no
C45 C44 H441 120.3 no
C44 C45 C46 120.7(2) yes
C44 C45 H451 119.7 no
C46 C45 H451 119.7 no
C41 C46 C45 120.5(2) yes
C41 C46 H461 119.8 no
C45 C46 H461 119.8 no
P2 C51 C52 120.4(5) yes
P2 C51 C56 121.8(6) yes
C52 C51 C56 117.7(6) yes
C51 C52 C53 121.2(6) yes
C51 C52 H521 119.4 no
C53 C52 H521 119.4 no
C52 C53 C54 120.1(8) yes
C52 C53 H531 119.9 no
C54 C53 H531 119.9 no
C53 C54 C55 119.5(7) yes
C53 C54 H541 120.3 no
C55 C54 H541 120.3 no
C54 C55 C56 120.6(5) yes
C54 C55 H551 119.7 no
C56 C55 H551 119.7 no
C51 C56 C55 120.8(5) yes
C51 C56 H561 119.6 no
C55 C56 H561 119.6 no
P3 C61 C62 118.77(17) yes
P3 C61 C66 123.27(17) yes
C62 C61 C66 118.0(2) yes
C61 C62 C63 121.1(2) yes
C61 C62 H621 119.4 no
C63 C62 H621 119.4 no
C62 C63 C64 120.4(3) yes
C62 C63 H631 119.8 no
C64 C63 H631 119.8 no
C63 C64 C65 119.2(2) yes
C63 C64 H641 120.4 no
C65 C64 H641 120.4 no
C64 C65 C66 120.9(3) yes
C64 C65 H651 119.6 no
C66 C65 H651 119.6 no
C65 C66 C61 120.4(2) yes
C65 C66 H661 119.8 no
C61 C66 H661 119.8 no
P3 C71 C72 117.08(16) yes
P3 C71 C76 123.99(17) yes
C72 C71 C76 118.9(2) yes
C71 C72 C73 120.8(2) yes
C71 C72 H721 119.6 no
C73 C72 H721 119.6 no
C72 C73 C74 120.1(2) yes
C72 C73 H731 120.0 no
C74 C73 H731 120.0 no
C73 C74 C75 119.8(2) yes
C73 C74 H741 120.1 no
C75 C74 H741 120.1 no
C74 C75 C76 120.6(2) yes
C74 C75 H751 119.7 no
C76 C75 H751 119.7 no
C75 C76 C71 119.9(2) yes
C75 C76 H761 120.1 no
C71 C76 H761 120.1 no
P3 C81 C82 119.02(17) yes
P3 C81 C86 122.96(17) yes
C82 C81 C86 118.0(2) yes
C81 C82 C83 121.2(2) yes
C81 C82 H821 119.4 no
C83 C82 H821 119.4 no
C82 C83 C84 120.1(2) yes
C82 C83 H831 120.0 no
C84 C83 H831 120.0 no
C83 C84 C85 119.6(2) yes
C83 C84 H841 120.2 no
C85 C84 H841 120.2 no
C84 C85 C86 120.5(2) yes
C84 C85 H851 119.8 no
C86 C85 H851 119.8 no
C81 C86 C85 120.6(2) yes
C81 C86 H861 119.7 no
C85 C86 H861 119.7 no
P1 C111 C112 118.4(9) yes
P1 C111 C116 125.6(9) yes
C112 C111 C116 116.0(11) yes
C111 C112 C113 126.0(11) yes
C111 C112 H1121 117.0 no
C113 C112 H1121 117.0 no
C112 C113 C114 115.5(11) yes
C112 C113 H1131 122.2 no
C114 C113 H1131 122.2 no
C113 C114 C115 122.3(9) yes
C113 C114 H1141 118.9 no
C115 C114 H1141 118.9 no
C114 C115 C116 119.7(8) yes
C114 C115 H1151 120.1 no
C116 C115 H1151 120.1 no
C115 C116 C11 115.8(6) yes
C115 C116 C111 120.4(8) yes
C115 C116 H1161 119.8 no
C111 C116 H1161 119.8 no
C21 C122 C123 120.7(6) yes
C21 C122 H1221 119.7 no
C123 C122 H1221 119.7 no
C122 C123 C124 119.3(9) yes
C122 C123 H1231 120.4 no
C124 C123 H1231 120.4 no
C123 C124 C125 122.0(14) yes
C123 C124 H1241 119.0 no
C125 C124 H1241 119.0 no
C124 C125 C126 117.5(15) yes
C124 C125 H1251 121.3 no
C126 C125 H1251 121.3 no
C21 C126 C125 121.3(13) yes
C125 C126 H1261 119.3 no
C21 C126 H1261 119.4 no
P102 C151 C152 113.3(9) yes
P102 C151 C156 129.4(10) yes
C152 C151 C156 117.0(11) yes
C151 C152 C153 121.9(9) yes
C151 C152 H1521 119.1 no
C153 C152 H1521 119.0 no
C152 C153 C154 119.8(9) yes
C152 C153 H1531 120.1 no
C154 C153 H1531 120.1 no
C153 C154 C155 119.4(11) yes
C153 C154 H1541 120.3 no
C155 C154 H1541 120.3 no
C154 C155 C156 119.5(9) yes
C154 C155 H1551 120.2 no
C156 C155 H1551 120.2 no
C155 C156 C151 122.4(9) yes
C155 C156 H1561 118.8 no
C151 C156 H1561 118.8 no

loop_
_geom_bond_atom_site_label_1
_geom_bond_atom_site_label_2
_geom_bond_distance
_geom_bond_publ_flag
Pd1 P1 2.3506(6) yes
Pd1 P3 2.3385(5) yes
Pd1 C2 2.069(2) yes
Pd1 C32 2.038(2) yes
P1 C1 1.804(2) yes
P1 C11 1.824(7) yes
P1 C21 1.815(2) yes
P1 C111 1.839(13) yes
P2 C31 1.840(7) yes
P2 C41 1.844(7) yes
P2 C51 1.845(9) yes
P3 C61 1.826(2) yes
P3 C71 1.827(2) yes
P3 C81 1.832(2) yes
P102 C31 1.850(12) yes
P102 C41 1.833(11) yes
P102 C151 1.780(14) yes
F3 C3 1.350(3) yes
F4 C4 1.347(3) yes
F5 C5 1.351(3) yes
F6 C6 1.352(3) yes
F33 C33 1.366(2) yes
F34 C34 1.349(2) yes
F35 C35 1.350(2) yes
F36 C36 1.360(2) yes
C1 C2 1.411(3) yes
C1 C6 1.382(3) yes
C2 C3 1.379(3) yes
C3 C4 1.389(4) yes
C4 C5 1.368(4) yes
C5 C6 1.377(4) yes
C11 C12 1.388(7) yes
C11 C16 1.368(7) yes
C12 C13 1.378(8) yes
C12 C111 1.594(16) yes
C12 C113 1.607(17) yes
C12 H121 0.950 no
C13 C14 1.385(7) yes
C13 H131 0.950 no
C14 C15 1.363(6) yes
C14 H141 0.950 no
C15 C16 1.387(5) yes
C15 H151 0.950 no
C16 H161 0.950 no
C21 C22 1.421(6) yes
C21 C26 1.368(9) yes
C21 C122 1.378(7) yes
C21 C126 1.398(12) yes
C22 C23 1.394(7) yes
C22 H221 0.950 no
C23 C24 1.366(10) yes
C23 C122 1.552(8) yes
C23 H231 0.950 no
C24 C25 1.380(11) yes
C24 H241 0.950 no
C25 C26 1.389(10) yes
C25 H251 0.950 no
C26 H261 0.950 no
C31 C32 1.410(3) yes
C31 C36 1.389(3) yes
C32 C33 1.377(3) yes
C33 C34 1.372(3) yes
C34 C35 1.374(3) yes
C35 C36 1.377(3) yes
C41 C42 1.388(3) yes
C41 C46 1.392(3) yes
C42 C43 1.389(3) yes
C42 H421 0.950 no
C43 C44 1.381(4) yes
C43 H431 0.950 no
C44 C45 1.374(4) yes
C44 H441 0.950 no
C45 C46 1.385(4) yes
C45 H451 0.950 no
C46 H461 0.950 no
C51 C52 1.389(8) yes
C51 C56 1.396(8) yes
C52 C53 1.388(9) yes
C52 H521 0.950 no
C53 C54 1.378(8) yes
C53 H531 0.950 no
C54 C55 1.375(7) yes
C54 H541 0.950 no
C55 C56 1.385(6) yes
C55 H551 0.950 no
C56 H561 0.950 no
C61 C62 1.370(3) yes
C61 C66 1.384(3) yes
C62 C63 1.387(4) yes
C62 H621 0.950 no
C63 C64 1.364(4) yes
C63 H631 0.950 no
C64 C65 1.358(4) yes
C64 H641 0.950 no
C65 C66 1.388(3) yes
C65 H651 0.950 no
C66 H661 0.950 no
C71 C72 1.393(3) yes
C71 C76 1.391(3) yes
C72 C73 1.382(3) yes
C72 H721 0.950 no
C73 C74 1.381(4) yes
C73 H731 0.950 no
C74 C75 1.378(4) yes
C74 H741 0.950 no
C75 C76 1.393(3) yes
C75 H751 0.950 no
C76 H761 0.950 no
C81 C82 1.393(3) yes
C81 C86 1.391(3) yes
C82 C83 1.383(3) yes
C82 H821 0.950 no
C83 C84 1.374(4) yes
C83 H831 0.950 no
C84 C85 1.382(4) yes
C84 H841 0.950 no
C85 C86 1.385(3) yes
C85 H851 0.950 no
C86 H861 0.950 no
C111 C112 1.387(14) yes
C111 C116 1.381(12) yes
C112 C113 1.390(15) yes
C112 H1121 0.950 no
C113 C114 1.369(12) yes
C113 H1131 0.950 no
C114 C115 1.378(11) yes
C114 H1141 0.950 no
C115 C116 1.415(9) yes
C115 H1151 0.950 no
C116 H1161 0.950 no
C122 C123 1.388(9) yes
C122 H1221 0.950 no
C123 C124 1.382(13) yes
C123 H1231 0.950 no
C124 C125 1.387(14) yes
C124 H1241 0.950 no
C125 C126 1.400(14) yes
C125 H1251 0.950 no
C126 H1261 0.950 no
C151 C152 1.389(13) yes
C151 C156 1.370(13) yes
C152 C153 1.381(10) yes
C152 H1521 0.950 no
C153 C154 1.394(13) yes
C153 H1531 0.950 no
C154 C155 1.367(13) yes
C154 H1541 0.950 no
C155 C156 1.400(9) yes
C155 H1551 0.950 no
C156 H1561 0.950 no

loop_
_geom_contact_atom_site_label_1
_geom_contact_atom_site_label_2
_geom_contact_distance
_geom_contact_site_symmetry_2
_geom_contact_publ_flag
Pd1 P2 3.271(7) . no
Pd1 P102 3.164(11) . no
F3 F4 2.925(3) 2_667 no
F3 C4 3.442(4) 2_667 no
F3 C124 3.48(2) 1_556 no
F3 C24 3.49(1) 1_556 no
F3 C123 3.567(6) 1_556 no
F4 C34 3.399(3) 2_667 no
F4 F34 3.410(2) 2_667 no
F4 F33 3.449(2) 2_667 no
F4 C33 3.459(3) 2_667 no
F4 C124 3.58(2) 1_556 no
F5 F34 2.729(2) 2_667 no
F5 C153 2.987(8) 2_767 no
F5 F35 3.185(2) 2_667 no
F5 C34 3.271(3) 2_667 no
F5 C152 3.408(7) 2_767 no
F5 C35 3.500(3) 2_667 no
F6 C54 3.004(6) 2_767 no
F6 C154 3.31(1) 2_767 no
F6 C115 3.320(8) 2_766 no
F6 C55 3.404(6) 2_767 no
F6 C153 3.509(8) 2_767 no
F6 C63 3.533(4) 2_666 no
F33 C14 3.234(5) 1_455 no
F33 C113 3.33(1) 1_455 no
F33 C114 3.423(8) 1_455 no
F33 C13 3.433(8) 1_455 no
F34 C84 3.464(3) 4_465 no
F34 C85 3.587(3) 4_465 no
F35 C44 3.143(3) 4_465 no
F35 C43 3.219(3) 4_465 no
F35 C64 3.480(3) 1_556 no
F36 C75 3.139(3) 1_556 no
F36 C76 3.418(2) 1_556 no
F36 C23 3.572(5) 1_556 no
C1 C125 3.53(1) 2_666 no
C1 C24 3.551(9) 2_666 no
C2 C24 3.599(9) 2_666 no
C3 C24 3.562(9) 2_666 no
C4 C24 3.540(9) 2_666 no
C5 C153 3.187(8) 2_767 no
C5 C24 3.507(9) 2_666 no
C6 C153 3.454(8) 2_767 no
C6 C24 3.516(8) 2_666 no
C6 C154 3.56(1) 2_767 no
C6 C54 3.579(6) 2_767 no
C14 C25 3.56(1) 2_766 no
C15 C54 3.484(8) 2_767 no
C15 C16 3.486(6) 2_766 no
C15 C26 3.593(9) 2_766 no
C16 C54 3.568(7) 2_767 no
C16 C16 3.591(8) 2_766 no
C16 C55 3.591(6) 1_554 no
C23 C156 3.529(9) 1_554 no
C24 C155 3.55(1) 1_554 no
C25 C126 3.52(2) 2_666 no
C26 C126 3.38(1) 2_666 no
C35 C44 3.537(4) 4_465 no
C53 C153 3.50(1) 2_767 no
C55 C116 2.88(1) 1_556 no
C55 C115 3.034(9) 1_556 no
C55 C123 3.213(9) 1_556 no
C55 C122 3.321(9) 1_556 no
C56 C123 3.403(8) 1_556 no
C63 C114 3.42(1) 1_455 no
C122 C155 3.47(1) 1_554 no
C123 C155 2.80(1) 1_554 no
C123 C156 2.89(1) 1_554 no
C124 C155 3.26(1) 1_554 no
C125 C126 3.23(2) 2_666 no
C126 C126 3.00(2) 2_666 no
C153 C153 3.42(1) 2_767 no

loop_
_geom_torsion_atom_site_label_1
_geom_torsion_atom_site_label_2
_geom_torsion_atom_site_label_3
_geom_torsion_atom_site_label_4
_geom_torsion
_geom_torsion_publ_flag
Pd1 P1 C1 C2 -1.6(1) no
Pd1 P1 C1 C6 -175.8(2) no
Pd1 P1 C11 C12 12.1(5) no
Pd1 P1 C11 C16 -167.9(4) no
Pd1 P1 C11 C111 -100(2) no
Pd1 P1 C11 C112 7.4(8) no
Pd1 P1 C11 C116 -130.0(3) no
Pd1 P1 C21 C22 52.2(3) no
Pd1 P1 C21 C26 -122.7(4) no
Pd1 P1 C21 C122 84.9(4) no
Pd1 P1 C21 C126 -103.7(5) no
Pd1 P1 C111 C11 88(2) no
Pd1 P1 C111 C12 39.2(7) no
Pd1 P1 C111 C16 168.5(7) no
Pd1 P1 C111 C112 43.0(8) no
Pd1 P1 C111 C116 -137.8(7) no
Pd1 P3 C61 C62 -21.2(2) no
Pd1 P3 C61 C66 160.0(2) no
Pd1 P3 C71 C72 -51.1(2) no
Pd1 P3 C71 C76 127.8(2) no
Pd1 P3 C81 C82 -61.5(2) no
Pd1 P3 C81 C86 118.5(2) no
Pd1 C2 C1 P1 1.9(1) no
Pd1 C2 C1 C6 177.0(2) no
Pd1 C2 C3 F3 4.1(4) no
Pd1 C2 C3 C4 -174.4(2) no
Pd1 C32 C31 P2 3.3(3) no
Pd1 C32 C31 P102 10.0(5) no
Pd1 C32 C31 C36 -171.0(2) no
Pd1 C32 C33 F33 -7.7(3) no
Pd1 C32 C33 C34 172.8(2) no
P1 Pd1 P3 C61 85.66(8) no
P1 Pd1 P3 C71 -31.32(7) no
P1 Pd1 P3 C81 -153.54(8) no
P1 Pd1 C2 C1 -1.5(1) no
P1 Pd1 C2 C3 174.6(3) no
P1 Pd1 C32 C31 81.0(3) no
P1 Pd1 C32 C33 -92.0(2) no
P1 C1 C2 C3 -175.3(2) no
P1 C1 C6 F6 -6.6(3) no
P1 C1 C6 C5 173.0(2) no
P1 C11 C12 C13 179.8(4) no
P1 C11 C16 C15 179.5(4) no
P1 C21 C22 C23 180.0(4) no
P1 C21 C26 C25 -179.4(5) no
P1 C21 C122 C123 174.9(5) no
P1 C21 C126 C125 -174.4(7) no
P1 C111 C112 C113 179.7(4) no
P1 C111 C116 C115 -179.3(6) no
P2 C31 C32 C33 176.5(3) no
P2 C31 C36 F36 4.2(4) no
P2 C31 C36 C35 -175.3(3) no
P2 C41 C42 C43 -176.4(3) no
P2 C41 C46 C45 176.6(3) no
P2 C51 C52 C53 -175.6(5) no
P2 C51 C56 C55 176.5(5) no
P3 Pd1 P1 C1 -174.28(7) no
P3 Pd1 P1 C11 86.1(2) no
P3 Pd1 P1 C21 -63.38(9) no
P3 Pd1 P1 C111 70.9(4) no
P3 Pd1 C32 C31 -100.8(2) no
P3 Pd1 C32 C33 86.2(2) no
P3 C61 C62 C63 -177.4(3) no
P3 C61 C66 C65 177.8(2) no
P3 C71 C72 C73 179.4(2) no
P3 C71 C76 C75 -178.9(2) no
P3 C81 C82 C83 -179.7(2) no
P3 C81 C86 C85 180.0(2) no
P102 C31 C32 C33 -176.8(5) no
P102 C31 C36 F36 -3.2(6) no
P102 C31 C36 C35 177.3(6) no
P102 C41 C42 C43 -169.5(5) no
P102 C41 C46 C45 169.1(5) no
P102 C151 C152 C153 -174.0(7) no
P102 C151 C156 C155 172.4(9) no
F3 C3 C2 C1 179.9(2) no
F3 C3 C4 F4 -1.2(4) no
F3 C3 C4 C5 179.1(3) no
F4 C4 C3 C2 177.4(2) no
F4 C4 C5 F5 1.4(4) no
F4 C4 C5 C6 -177.9(3) no
F5 C5 C4 C3 -179.0(3) no
F5 C5 C6 F6 -0.2(4) no
F5 C5 C6 C1 -179.8(2) no
F6 C6 C1 C2 -179.9(2) no
F6 C6 C5 C4 179.1(2) no
F33 C33 C32 C31 179.1(2) no
F33 C33 C34 F34 -2.3(3) no
F33 C33 C34 C35 178.2(2) no
F34 C34 C33 C32 177.1(2) no
F34 C34 C35 F35 4.1(3) no
F34 C34 C35 C36 -176.5(2) no
F35 C35 C34 C33 -176.5(2) no
F35 C35 C36 F36 -1.2(3) no
F35 C35 C36 C31 178.3(2) no
F36 C36 C31 C32 178.0(2) no
F36 C36 C35 C34 179.4(2) no
C1 P1 Pd1 C2 1.14(9) no
C1 P1 Pd1 C32 3.8(2) no
C1 P1 C11 C12 -76.4(4) no
C1 P1 C11 C16 103.6(5) no
C1 P1 C21 C22 149.2(3) no
C1 P1 C21 C26 -25.7(4) no
C1 P1 C21 C122 -178.0(4) no
C1 P1 C21 C126 -6.7(5) no
C1 P1 C111 C112 -53.8(8) no
C1 P1 C111 C116 125.5(8) no
C1 C2 Pd1 C32 179.4(1) no
C1 C2 C3 C4 1.4(3) no
C1 C6 C5 C4 -0.5(4) no
C2 Pd1 P1 C11 -98.5(2) no
C2 Pd1 P1 C21 112.0(1) no
C2 Pd1 P1 C111 -113.7(4) no
C2 Pd1 C32 C31 83.6(2) no
C2 Pd1 C32 C33 -89.4(2) no
C2 C1 P1 C11 116.6(2) no
C2 C1 P1 C21 -128.2(1) no
C2 C1 P1 C111 118.6(4) no
C2 C1 C6 C5 -0.3(3) no
C2 C3 C4 C5 -2.3(4) no
C3 C2 Pd1 C32 -4.5(2) no
C3 C2 C1 C6 -0.1(3) no
C3 C4 C5 C6 1.8(5) no
C6 C1 P1 C11 -57.7(3) no
C6 C1 P1 C21 57.5(2) no
C6 C1 P1 C111 -55.6(4) no
C11 P1 Pd1 C32 -95.8(3) no
C11 P1 C21 C22 -99.8(3) no
C11 P1 C21 C26 85.2(5) no
C11 P1 C21 C122 -67.1(4) no
C11 P1 C21 C126 104.2(5) no
C11 C12 C13 C14 0.8(8) no
C11 C16 C15 C14 0.6(7) no
C12 C11 P1 C21 166.6(4) no
C12 C11 C16 C15 -0.5(7) no
C12 C13 C14 C15 -0.8(8) no
C13 C12 C11 C16 -0.2(8) no
C13 C14 C15 C16 0.1(7) no
C16 C11 P1 C21 -13.4(5) no
C21 P1 Pd1 C32 114.7(2) no
C21 P1 C111 C112 -172.8(6) no
C21 P1 C111 C116 6.4(9) no
C21 C22 C23 C24 2.3(9) no
C21 C26 C25 C24 -4(1) no
C21 C122 C123 C124 -4(1) no
C21 C126 C125 C124 3(1) no
C22 C21 P1 C111 -88.8(4) no
C22 C21 C26 C25 5.8(9) no
C22 C23 C24 C25 -1(1) no
C23 C22 C21 C26 -4.8(7) no
C23 C24 C25 C26 2(1) no
C26 C21 P1 C111 96.2(5) no
C31 P2 C41 C42 -32.3(5) no
C31 P2 C41 C46 153.1(3) no
C31 P2 C51 C52 100.9(6) no
C31 P2 C51 C56 -76.5(6) no
C31 P102 C151 C152 149.1(8) no
C31 P102 C151 C156 -24(1) no
C31 C32 C33 C34 -0.3(3) no
C31 C36 C35 C34 -1.1(4) no
C32 Pd1 P1 C111 -111.0(4) no
C32 Pd1 P3 C61 -93.75(9) no
C32 Pd1 P3 C71 149.28(9) no
C32 Pd1 P3 C81 27.1(1) no
C32 C31 P2 C41 139.8(3) no
C32 C31 P2 C51 -112.2(4) no
C32 C31 P102 C151 -110.4(6) no
C32 C31 C36 C35 -1.5(3) no
C32 C33 C34 C35 -2.3(4) no
C33 C32 C31 C36 2.2(3) no
C33 C34 C35 C36 3.0(3) no
C36 C31 P2 C41 -46.3(5) no
C36 C31 P2 C51 61.7(5) no
C36 C31 P2 C151 69.2(6) no
C36 C31 P102 C41 -32.2(8) no
C36 C31 P102 C51 64.6(7) no
C36 C31 P102 C151 70.7(8) no
C41 P2 C51 C52 -149.3(5) no
C41 P2 C51 C56 33.4(7) no
C41 C42 C43 C44 0.6(4) no
C41 C46 C45 C44 -0.5(4) no
C42 C41 P2 C51 -144.4(3) no
C42 C41 P102 C151 -146.8(5) no
C42 C41 C46 C45 1.7(4) no
C42 C43 C44 C45 0.7(4) no
C43 C42 C41 C46 -1.8(4) no
C43 C44 C45 C46 -0.8(4) no
C46 C41 P2 C51 41.0(5) no
C46 C41 P102 C151 45.9(8) no
C51 C52 C53 C54 -0.6(9) no
C51 C52 C151 C56 -7(2) no
C51 C56 C55 C54 -1.1(8) no
C52 C51 C56 C55 -1.0(8) no
C52 C53 C54 C55 -1.4(9) no
C53 C52 C51 C56 1.8(9) no
C53 C54 C55 C56 2.3(9) no
C61 P3 C71 C72 -170.6(2) no
C61 P3 C71 C76 8.2(2) no
C61 P3 C81 C82 62.3(2) no
C61 P3 C81 C86 -117.7(2) no
C61 C62 C63 C64 -0.9(5) no
C61 C66 C65 C64 0.1(5) no
C62 C61 P3 C71 99.7(2) no
C62 C61 P3 C81 -152.0(2) no
C62 C61 C66 C65 -1.0(4) no
C62 C63 C64 C65 -0.1(5) no
C63 C62 C61 C66 1.3(5) no
C63 C64 C65 C66 0.4(5) no
C66 C61 P3 C71 -79.0(2) no
C66 C61 P3 C81 29.2(2) no
C71 P3 C81 C82 172.2(2) no
C71 P3 C81 C86 -7.8(2) no
C71 C72 C73 C74 -0.9(4) no
C71 C76 C75 C74 0.0(4) no
C72 C71 P3 C81 80.8(2) no
C72 C71 C76 C75 -0.0(3) no
C72 C73 C74 C75 0.9(4) no
C73 C72 C71 C76 0.5(4) no
C73 C74 C75 C76 -0.5(4) no
C76 C71 P3 C81 -100.3(2) no
C81 C82 C83 C84 -0.6(3) no
C81 C86 C85 C84 0.1(4) no
C82 C81 C86 C85 -0.0(3) no
C82 C83 C84 C85 0.6(4) no
C83 C82 C81 C86 0.3(3) no
C83 C84 C85 C86 -0.4(4) no
C111 P1 C21 C122 -56.1(5) no
C111 P1 C21 C126 115.2(6) no
C111 C112 C113 C114 -0.5(8) no
C111 C116 C115 C114 -0(1) no
C112 C111 C116 C115 -0(1) no
C112 C113 C114 C115 0.3(8) no
C113 C112 C111 C116 0(1) no
C113 C114 C115 C116 0(1) no
C122 C21 C126 C125 -3(1) no
C122 C123 C124 C125 4(1) no
C123 C124 C125 C126 -3(1) no
C151 C152 C153 C154 0(1) no
C151 C156 C155 C154 1(1) no
C152 C153 C154 C155 -0(1) no
C153 C152 C151 C156 0(1) no
